data_7208959
loop_
_publ_author_name
'Saines, Paul J.'
'Steinmann, Mark'
'Tan, Jin-Chong'
'Yeung, Hamish H.-M.'
'Cheetham, Anthony K.'

_publ_section_title
;
 Structural diversity and luminescent properties of lanthanide 2,2- and
 2,3-dimethylsuccinate frameworks
;
_journal_issue 1
_journal_name_full CrystEngComm
_journal_page_first 100
_journal_paper_doi 10.1039/c2ce26279g
_journal_volume 15
_journal_year 2013
_chemical_compound_source 'synthesis as described'
_chemical_formula_moiety 'C24 H33 Lu3 O17'
_chemical_formula_sum 'C24 H33 Lu3 O17'
_chemical_formula_weight 1118.42
_chemical_name_systematic
;
?
;
_space_group_IT_number 14
_symmetry_cell_setting monoclinic
_symmetry_Int_Tables_number 14
_symmetry_space_group_name_Hall '-P 2ybc'
_symmetry_space_group_name_H-M 'P 1 21/c 1'
_atom_sites_solution_hydrogens geom
_atom_sites_solution_primary direct
_atom_sites_solution_secondary difmap
_audit_creation_date 2012-05-16T18:22:12-00:00
_audit_creation_method 'WinGX routine CIF_UPDATE'
_cell_angle_alpha 90
_cell_angle_beta 92.683(3)
_cell_angle_gamma 90
_cell_formula_units_Z 4
_cell_length_a 15.9284(6)
_cell_length_b 16.2700(4)
_cell_length_c 11.8820(4)
_cell_measurement_reflns_used 5187
_cell_measurement_temperature 120(2)
_cell_measurement_theta_max 29.103
_cell_measurement_theta_min 3.0296
_cell_measurement_wavelength 0.71073
_cell_volume 3075.91(17)
_computing_cell_refinement 'CrysAlisPro V1.171.35.11 (Agilent Technologies)'
_computing_data_collection 'CrysAlisPro V1.171.35.11 (Agilent Technologies)'
_computing_data_reduction 'CrysAlisPro V1.171.35.11 (Agilent Technologies)'
_computing_molecular_graphics 'Diamond (Brandenburg 1997)'
_computing_publication_material 'WinGX publication routines (Farrugia, 1999)'
_computing_structure_refinement 'SHELXL-97 (Sheldrick, 2008)'
_computing_structure_solution 'SHELXS-97 (Sheldrick, 2008)'
_diffrn_ambient_temperature 120(2)
_diffrn_detector_area_resol_mean 16.1183
_diffrn_measured_fraction_theta_full 0.9969
_diffrn_measured_fraction_theta_max 0.85
_diffrn_measurement_device_type 'Xcalibur, Eos, Gemini ultra'
_diffrn_radiation_monochromator graphite
_diffrn_radiation_probe x-ray
_diffrn_radiation_source 'Enhance (Mo) X-ray Source'
_diffrn_radiation_type MoK\a
_diffrn_radiation_wavelength 0.71073
_diffrn_reflns_av_R_equivalents 0.0398
_diffrn_reflns_av_unetI/netI 0.0634
_diffrn_reflns_limit_h_max 19
_diffrn_reflns_limit_h_min -10
_diffrn_reflns_limit_k_max 19
_diffrn_reflns_limit_k_min -22
_diffrn_reflns_limit_l_max 16
_diffrn_reflns_limit_l_min -16
_diffrn_reflns_number 14322
_diffrn_reflns_theta_full 26.32
_diffrn_reflns_theta_max 29.17
_diffrn_reflns_theta_min 3.04
_exptl_absorpt_coefficient_mu 9.63716
_exptl_absorpt_correction_T_max 1.00000
_exptl_absorpt_correction_T_min 0.81254
_exptl_absorpt_correction_type multi-scan
_exptl_absorpt_process_details
;
CrysAlisPro, Agilent Technologies,
Version 1.171.35.21 (release 20-01-2012 CrysAlis171 .NET)
(compiled Jan 23 2012,18:06:46)
Empirical absorption correction using spherical harmonics,
implemented in SCALE3 ABSPACK scaling algorithm.
;
_exptl_crystal_colour colourless
_exptl_crystal_density_diffrn 2.413
_exptl_crystal_density_method 'not measured'
_exptl_crystal_description needle
_exptl_crystal_F_000 2104
_exptl_crystal_size_max 0.3
_exptl_crystal_size_mid 0.02
_exptl_crystal_size_min 0.02
_refine_diff_density_max 1.857
_refine_diff_density_min -1.509
_refine_diff_density_rms 0.264
_refine_ls_extinction_method none
_refine_ls_goodness_of_fit_ref 1.037
_refine_ls_hydrogen_treatment mixed
_refine_ls_matrix_type full
_refine_ls_number_parameters 203
_refine_ls_number_reflns 7065
_refine_ls_number_restraints 1
_refine_ls_restrained_S_all 1.037
_refine_ls_R_factor_all 0.0550
_refine_ls_R_factor_gt 0.0372
_refine_ls_shift/su_max 0.002
_refine_ls_shift/su_mean 0
_refine_ls_structure_factor_coef Fsqd
_refine_ls_weighting_details 'calc w=1/[\s^2^(Fo^2^)+(0.0133P)^2^+0.6978P] where P=(Fo^2^+2Fc^2^)/3'
_refine_ls_weighting_scheme calc
_refine_ls_wR_factor_gt 0.0628
_refine_ls_wR_factor_ref 0.0692
_reflns_number_gt 5668
_reflns_number_total 7065
_reflns_threshold_expression >2sigma(I)
_cod_data_source_file c2ce26279g.txt
_cod_data_source_block Compound12
_cod_original_cell_volume 3075.89(16)
_cod_database_code 7208959

loop_
_symmetry_equiv_pos_as_xyz
'x, y, z'
'-x, y+1/2, -z+1/2'
'-x, -y, -z'
'x, -y-1/2, z-1/2'

loop_
_atom_site_label
_atom_site_type_symbol
_atom_site_fract_x
_atom_site_fract_y
_atom_site_fract_z
_atom_site_U_iso_or_equiv
_atom_site_adp_type
_atom_site_occupancy
_atom_site_symmetry_multiplicity
_atom_site_calc_flag
_atom_site_refinement_flags
Lu3 Lu 0.633386(18) 0.082873(16) 0.50004(2) 0.01026(7) Uani 1 1 d .
Lu1 Lu 0.870160(18) 0.063598(16) 0.58278(2) 0.01053(7) Uani 1 1 d .
Lu2 Lu 0.763388(18) 0.254052(16) 0.67264(2) 0.01000(7) Uani 1 1 d .
C36 C 0.5550(5) -0.0767(4) 0.6082(6) 0.0152(15) Uiso 1 1 d .
C24 C 0.7807(5) 0.6009(4) 0.7829(7) 0.0284(19) Uiso 1 1 d .
H24A H 0.7216 0.6118 0.7860 0.043 Uiso 1 1 calc R
H24B H 0.8068 0.6440 0.7420 0.043 Uiso 1 1 calc R
H24C H 0.8055 0.5983 0.8580 0.043 Uiso 1 1 calc R
C15 C 0.5206(4) 0.1776(4) 0.8218(5) 0.0112(14) Uiso 1 1 d .
H15A H 0.4693 0.1483 0.8002 0.013 Uiso 1 1 calc R
H15B H 0.5080 0.2359 0.8228 0.013 Uiso 1 1 calc R
C33 C 0.7482(5) -0.1638(4) 0.7818(6) 0.0230(17) Uiso 1 1 d .
H33A H 0.7190 -0.2124 0.8041 0.035 Uiso 1 1 calc R
H33B H 0.7472 -0.1237 0.8409 0.035 Uiso 1 1 calc R
H33C H 0.8054 -0.1775 0.7678 0.035 Uiso 1 1 calc R
C2 C 0.9887(4) 0.3035(4) 0.4683(6) 0.0150(15) Uiso 1 1 d .
O34 O 0.4793(3) -0.0920(3) 0.6220(4) 0.0132(10) Uiso 1 1 d .
O14 O 0.6540(3) 0.2013(3) 0.7450(4) 0.0182(11) Uiso 1 1 d .
C4 C 1.0315(5) 0.2523(4) 0.3796(6) 0.0217(16) Uiso 1 1 d .
H4A H 1.0675 0.2121 0.4163 0.032 Uiso 1 1 calc R
H4B H 1.0643 0.2876 0.3342 0.032 Uiso 1 1 calc R
H4C H 0.9895 0.2249 0.3326 0.032 Uiso 1 1 calc R
O1H O 0.7658(3) 0.1544(2) 0.5313(4) 0.0100(9) Uiso 1 1 d D
H2 H 0.772(4) 0.195(2) 0.489(4) 0.015 Uiso 1 1 d D
C32 C 0.7051(5) -0.1287(4) 0.6742(6) 0.0156(15) Uiso 1 1 d .
C34 C 0.7005(5) -0.1963(4) 0.5847(6) 0.0223(17) Uiso 1 1 d .
H34A H 0.7563 -0.2137 0.5688 0.034 Uiso 1 1 calc R
H34B H 0.6728 -0.1754 0.5171 0.034 Uiso 1 1 calc R
H34C H 0.6694 -0.2421 0.6119 0.034 Uiso 1 1 calc R
C16 C 0.5860(4) 0.1609(4) 0.7364(5) 0.0119(14) Uiso 1 1 d .
O13 O 0.5715(3) 0.1065(3) 0.6626(4) 0.0201(11) Uiso 1 1 d .
O21 O 0.7601(3) 0.3767(3) 0.7487(4) 0.0184(11) Uiso 1 1 d .
O22 O 0.7004(3) 0.4670(3) 0.8581(4) 0.0183(11) Uiso 1 1 d .
O1 O 0.9488(3) 0.1735(3) 0.5467(4) 0.0169(11) Uiso 1 1 d .
O2 O 0.8855(3) 0.2859(3) 0.6064(4) 0.0140(10) Uiso 1 1 d .
O31 O 0.7336(3) 0.0127(3) 0.6144(4) 0.0167(11) Uiso 1 1 d .
O32 O 0.8368(4) -0.0734(3) 0.6212(5) 0.0327(14) Uiso 1 1 d .
C35 C 0.6170(4) -0.0993(4) 0.7032(6) 0.0141(14) Uiso 1 1 d .
H35A H 0.5917 -0.1422 0.7470 0.017 Uiso 1 1 calc R
H35B H 0.6239 -0.0517 0.7519 0.017 Uiso 1 1 calc R
O33 O 0.5816(3) -0.0429(3) 0.5201(4) 0.0126(10) Uiso 1 1 d .
C21 C 0.7486(4) 0.4487(4) 0.7818(5) 0.0124(14) Uiso 1 1 d .
C1 C 0.9368(4) 0.2499(4) 0.5437(5) 0.0133(14) Uiso 1 1 d .
C31 C 0.7608(5) -0.0605(4) 0.6336(6) 0.0151(15) Uiso 1 1 d .
C12 C 0.5521(4) 0.1500(4) 0.9398(6) 0.0136(14) Uiso 1 1 d .
C14 C 0.5839(4) 0.0620(4) 0.9396(6) 0.0162(15) Uiso 1 1 d .
H14A H 0.5436 0.0277 0.8995 0.024 Uiso 1 1 calc R
H14B H 0.5917 0.0428 1.0158 0.024 Uiso 1 1 calc R
H14C H 0.6365 0.0598 0.9035 0.024 Uiso 1 1 calc R
C22 C 0.7935(5) 0.5189(4) 0.7235(6) 0.0150(15) Uiso 1 1 d .
C13 C 0.4796(5) 0.1584(4) 1.0215(6) 0.0203(16) Uiso 1 1 d .
H13A H 0.4605 0.2144 1.0221 0.030 Uiso 1 1 calc R
H13B H 0.4993 0.1428 1.0960 0.030 Uiso 1 1 calc R
H13C H 0.4339 0.1232 0.9970 0.030 Uiso 1 1 calc R
C3 C 1.0535(5) 0.3466(4) 0.5460(6) 0.0261(18) Uiso 1 1 d .
H3A H 1.0864 0.3063 0.5872 0.039 Uiso 1 1 calc R
H3B H 1.0252 0.3811 0.5978 0.039 Uiso 1 1 calc R
H3C H 1.0896 0.3796 0.5019 0.039 Uiso 1 1 calc R
C23 C 0.7547(5) 0.5246(5) 0.6029(6) 0.0272(18) Uiso 1 1 d .
H23A H 0.6970 0.5412 0.6053 0.041 Uiso 1 1 calc R
H23B H 0.7577 0.4718 0.5671 0.041 Uiso 1 1 calc R
H23C H 0.7851 0.5642 0.5609 0.041 Uiso 1 1 calc R
C5 C 0.9298(4) 0.3677(4) 0.4116(6) 0.0154(15) Uiso 1 1 d .
H5A H 0.9027 0.3986 0.4695 0.018 Uiso 1 1 calc R
H5B H 0.9631 0.4060 0.3697 0.018 Uiso 1 1 calc R
C25 C 0.8867(5) 0.4986(4) 0.7188(6) 0.0184(16) Uiso 1 1 d .
H25A H 0.8919 0.4444 0.6857 0.022 Uiso 1 1 calc R
H25B H 0.9120 0.5375 0.6687 0.022 Uiso 1 1 calc R
C6 C 0.8635(4) 0.3307(4) 0.3331(5) 0.0114(14) Uiso 1 1 d .
C26 C 0.9371(4) 0.4995(4) 0.8305(6) 0.0147(15) Uiso 1 1 d .
O3 O 0.8397(3) 0.3689(3) 0.2419(4) 0.0125(10) Uiso 1 1 d .
O4 O 0.8304(3) 0.2632(2) 0.3537(4) 0.0123(10) Uiso 1 1 d .
O24 O 1.0108(3) 0.5223(3) 0.8315(4) 0.0179(11) Uiso 1 1 d .
O23 O 0.8992(3) 0.4751(3) 0.9159(4) 0.0207(11) Uiso 1 1 d .
C11 C 0.6194(4) 0.2092(4) 0.9889(6) 0.0143(15) Uiso 1 1 d .
O11 O 0.6827(3) 0.1806(3) 1.0429(4) 0.0154(10) Uiso 1 1 d .
O12 O 0.6034(3) 0.2841(3) 0.9792(4) 0.0198(11) Uiso 1 1 d .

loop_
_atom_site_aniso_label
_atom_site_aniso_U_11
_atom_site_aniso_U_22
_atom_site_aniso_U_33
_atom_site_aniso_U_23
_atom_site_aniso_U_13
_atom_site_aniso_U_12
Lu3 0.00876(15) 0.01134(13) 0.01080(14) 0.00091(11) 0.00166(11) 0.00073(11)
Lu1 0.00798(15) 0.01392(14) 0.00983(14) -0.00104(12) 0.00178(11) 0.00063(11)
Lu2 0.00898(15) 0.01187(14) 0.00923(14) 0.00020(11) 0.00138(10) -0.00067(11)

loop_
_geom_angle_atom_site_label_1
_geom_angle_atom_site_label_2
_geom_angle_atom_site_label_3
_geom_angle
_geom_angle_site_symmetry_1
_geom_angle_site_symmetry_3
O22 Lu3 O33 86.47(16) 4_565 .
O22 Lu3 O12 112.56(17) 4_565 4_565
O33 Lu3 O12 145.84(17) . 4_565
O22 Lu3 O13 167.18(17) 4_565 .
O33 Lu3 O13 83.40(16) . .
O12 Lu3 O13 80.13(17) 4_565 .
O22 Lu3 O34 86.08(17) 4_565 3_656
O33 Lu3 O34 80.91(16) . 3_656
O12 Lu3 O34 72.83(17) 4_565 3_656
O13 Lu3 O34 100.01(17) . 3_656
O22 Lu3 O31 85.56(17) 4_565 .
O33 Lu3 O31 74.63(16) . .
O12 Lu3 O31 132.42(17) 4_565 .
O13 Lu3 O31 84.19(17) . .
O34 Lu3 O31 154.56(15) 3_656 .
O22 Lu3 O1H 81.01(16) 4_565 .
O33 Lu3 O1H 138.61(16) . .
O12 Lu3 O1H 74.41(16) 4_565 .
O13 Lu3 O1H 101.54(16) . .
O34 Lu3 O1H 136.63(15) 3_656 .
O31 Lu3 O1H 65.22(15) . .
O22 Lu3 Lu1 70.20(13) 4_565 .
O33 Lu3 Lu1 105.09(12) . .
O12 Lu3 Lu1 107.99(13) 4_565 .
O13 Lu3 Lu1 104.92(13) . .
O34 Lu3 Lu1 154.84(11) 3_656 .
O31 Lu3 Lu1 35.25(11) . .
O1H Lu3 Lu1 33.66(10) . .
O23 Lu1 O24 96.82(18) 4_565 2_746
O23 Lu1 O1 84.88(17) 4_565 .
O24 Lu1 O1 81.66(17) 2_746 .
O23 Lu1 O3 167.87(16) 4_565 4_566
O24 Lu1 O3 88.58(17) 2_746 4_566
O1 Lu1 O3 85.18(16) . 4_566
O23 Lu1 O1H 97.32(17) 4_565 .
O24 Lu1 O1H 156.27(16) 2_746 .
O1 Lu1 O1H 80.73(16) . .
O3 Lu1 O1H 74.21(16) 4_566 .
O23 Lu1 O32 87.79(18) 4_565 .
O24 Lu1 O32 79.58(19) 2_746 .
O1 Lu1 O32 158.89(19) . .
O3 Lu1 O32 103.90(17) 4_566 .
O1H Lu1 O32 119.90(18) . .
O23 Lu1 O31 106.36(17) 4_565 .
O24 Lu1 O31 126.35(16) 2_746 .
O1 Lu1 O31 146.64(16) . .
O3 Lu1 O31 78.65(16) 4_566 .
O1H Lu1 O31 66.91(15) . .
O32 Lu1 O31 54.46(18) . .
O23 Lu1 C31 98.80(19) 4_565 .
O24 Lu1 C31 102.35(19) 2_746 .
O1 Lu1 C31 174.12(18) . .
O3 Lu1 C31 90.59(18) 4_566 .
O1H Lu1 C31 94.20(18) . .
O32 Lu1 C31 26.74(19) . .
O31 Lu1 C31 27.77(17) . .
O23 Lu1 Lu2 129.05(13) 4_565 .
O24 Lu1 Lu2 120.96(12) 2_746 .
O1 Lu1 Lu2 69.91(12) . .
O3 Lu1 Lu2 40.08(11) 4_566 .
O1H Lu1 Lu2 36.96(11) . .
O32 Lu1 Lu2 128.82(14) . .
O31 Lu1 Lu2 79.08(11) . .
C31 Lu1 Lu2 104.24(14) . .
O23 Lu1 Lu3 92.20(14) 4_565 .
O24 Lu1 Lu3 161.08(12) 2_746 .
O1 Lu1 Lu3 115.80(12) . .
O3 Lu1 Lu3 85.90(12) 4_566 .
O1H Lu1 Lu3 35.99(11) . .
O32 Lu1 Lu3 84.20(15) . .
O31 Lu1 Lu3 34.74(11) . .
C31 Lu1 Lu3 59.69(15) . .
Lu2 Lu1 Lu3 63.329(8) . .
O14 Lu2 O21 99.35(17) . .
O14 Lu2 O2 169.49(17) . .
O21 Lu2 O2 88.37(17) . .
O14 Lu2 O11 90.86(17) . 4_565
O21 Lu2 O11 80.02(17) . 4_565
O2 Lu2 O11 97.54(17) . 4_565
O14 Lu2 O1H 92.93(16) . .
O21 Lu2 O1H 158.39(16) . .
O2 Lu2 O1H 82.04(15) . .
O11 Lu2 O1H 82.10(16) 4_565 .
O14 Lu2 O4 85.94(17) . 4_566
O21 Lu2 O4 75.68(16) . 4_566
O2 Lu2 O4 89.11(16) . 4_566
O11 Lu2 O4 154.60(15) 4_565 4_566
O1H Lu2 O4 123.19(15) . 4_566
O14 Lu2 O3 86.51(16) . 4_566
O21 Lu2 O3 128.51(17) . 4_566
O2 Lu2 O3 83.09(15) . 4_566
O11 Lu2 O3 151.40(15) 4_565 4_566
O1H Lu2 O3 69.63(15) . 4_566
O4 Lu2 O3 53.59(14) 4_566 4_566
O14 Lu2 C6 88.71(18) . 4_566
O21 Lu2 C6 101.08(18) . 4_566
O2 Lu2 C6 82.78(18) . 4_566
O11 Lu2 C6 178.87(17) 4_565 4_566
O1H Lu2 C6 96.87(17) . 4_566
O4 Lu2 C6 26.38(15) 4_566 4_566
O3 Lu2 C6 27.51(15) 4_566 4_566
O14 Lu2 Lu1 99.90(12) . .
O21 Lu2 Lu1 153.87(13) . .
O2 Lu2 Lu1 70.66(11) . .
O11 Lu2 Lu1 117.12(11) 4_565 .
O1H Lu2 Lu1 36.02(11) . .
O4 Lu2 Lu1 88.23(10) 4_566 .
O3 Lu2 Lu1 36.20(10) 4_566 .
C6 Lu2 Lu1 61.95(13) 4_566 .
O34 C36 O33 123.7(7) . .
O34 C36 C35 117.0(6) . .
O33 C36 C35 119.2(6) . .
C16 C15 C12 110.8(6) . .
C1 C2 C3 106.2(6) . .
C1 C2 C4 111.5(5) . .
C3 C2 C4 111.0(6) . .
C1 C2 C5 108.0(6) . .
C3 C2 C5 109.5(5) . .
C4 C2 C5 110.5(6) . .
C36 O34 Lu3 130.2(4) . 3_656
C16 O14 Lu2 151.4(4) . .
Lu1 O1H Lu2 107.02(18) . .
Lu1 O1H Lu3 110.35(16) . .
Lu2 O1H Lu3 113.57(17) . .
C31 C32 C34 108.4(6) . .
C31 C32 C33 107.1(6) . .
C34 C32 C33 108.5(6) . .
C31 C32 C35 113.5(5) . .
C34 C32 C35 111.4(6) . .
C33 C32 C35 107.9(5) . .
O13 C16 O14 123.3(6) . .
O13 C16 C15 118.9(6) . .
O14 C16 C15 117.8(6) . .
C16 O13 Lu3 130.3(4) . .
C21 O21 Lu2 171.1(5) . .
C21 O22 Lu3 143.8(4) . 4_566
C1 O1 Lu1 135.2(4) . .
C1 O2 Lu2 134.8(4) . .
C31 O31 Lu3 140.4(4) . .
C31 O31 Lu1 92.7(4) . .
Lu3 O31 Lu1 110.01(17) . .
C31 O32 Lu1 95.3(4) . .
C36 C35 C32 118.7(6) . .
C36 O33 Lu3 128.7(4) . .
O22 C21 O21 123.6(6) . .
O22 C21 C22 117.8(6) . .
O21 C21 C22 118.6(6) . .
O1 C1 O2 122.6(6) . .
O1 C1 C2 119.7(6) . .
O2 C1 C2 117.5(5) . .
O32 C31 O31 117.3(6) . .
O32 C31 C32 120.1(6) . .
O31 C31 C32 122.5(6) . .
O32 C31 Lu1 57.9(4) . .
O31 C31 Lu1 59.5(3) . .
C32 C31 Lu1 173.8(5) . .
C14 C12 C15 111.7(5) . .
C14 C12 C11 111.4(6) . .
C15 C12 C11 110.9(5) . .
C14 C12 C13 110.0(5) . .
C15 C12 C13 109.0(6) . .
C11 C12 C13 103.5(5) . .
C25 C22 C24 111.0(6) . .
C25 C22 C21 109.3(5) . .
C24 C22 C21 111.5(6) . .
C25 C22 C23 109.3(6) . .
C24 C22 C23 108.8(6) . .
C21 C22 C23 106.9(6) . .
C6 C5 C2 113.4(5) . .
C26 C25 C22 116.2(6) . .
O4 C6 O3 118.7(6) . .
O4 C6 C5 121.4(6) . .
O3 C6 C5 119.9(5) . .
O4 C6 Lu2 57.8(3) . 4_565
O3 C6 Lu2 61.9(3) . 4_565
C5 C6 Lu2 169.9(5) . 4_565
O24 C26 O23 125.2(7) . .
O24 C26 C25 118.4(6) . .
O23 C26 C25 116.4(6) . .
C6 O3 Lu1 150.6(4) . 4_565
C6 O3 Lu2 90.6(3) . 4_565
Lu1 O3 Lu2 103.71(17) 4_565 4_565
C6 O4 Lu2 95.9(4) . 4_565
C26 O24 Lu1 153.1(5) . 2_756
C26 O23 Lu1 163.7(5) . 4_566
O12 C11 O11 124.2(6) . .
O12 C11 C12 116.2(6) . .
O11 C11 C12 119.3(6) . .
C11 O11 Lu2 126.7(4) . 4_566
C11 O12 Lu3 153.6(5) . 4_566

loop_
_geom_bond_atom_site_label_1
_geom_bond_atom_site_label_2
_geom_bond_distance
_geom_bond_site_symmetry_2
Lu3 O22 2.193(5) 4_565
Lu3 O33 2.224(4) .
Lu3 O12 2.228(5) 4_565
Lu3 O13 2.243(5) .
Lu3 O34 2.259(5) 3_656
Lu3 O31 2.344(5) .
Lu3 O1H 2.423(4) .
Lu3 Lu1 3.8654(4) .
Lu1 O23 2.150(5) 4_565
Lu1 O24 2.214(5) 2_746
Lu1 O1 2.236(4) .
Lu1 O3 2.259(4) 4_566
Lu1 O1H 2.285(4) .
Lu1 O32 2.342(5) .
Lu1 O31 2.374(5) .
Lu1 C31 2.752(7) .
Lu1 Lu2 3.7154(4) .
Lu2 O14 2.157(5) .
Lu2 O21 2.193(4) .
Lu2 O2 2.195(4) .
Lu2 O11 2.230(5) 4_565
Lu2 O1H 2.336(4) .
Lu2 O4 2.374(5) 4_566
Lu2 O3 2.463(4) 4_566
Lu2 C6 2.792(7) 4_566
C36 O34 1.250(8) .
C36 O33 1.271(7) .
C36 C35 1.510(9) .
C24 C22 1.527(9) .
C15 C16 1.512(9) .
C15 C12 1.534(9) .
C33 C32 1.533(10) .
C2 C1 1.521(9) .
C2 C3 1.523(10) .
C2 C4 1.529(9) .
C2 C5 1.539(9) .
O34 Lu3 2.259(5) 3_656
O14 C16 1.267(8) .
C32 C31 1.514(9) .
C32 C34 1.530(9) .
C32 C35 1.537(9) .
C16 O13 1.259(7) .
O21 C21 1.252(7) .
O22 C21 1.251(7) .
O22 Lu3 2.193(5) 4_566
O1 C1 1.259(7) .
O2 C1 1.273(7) .
O31 C31 1.283(8) .
O32 C31 1.243(9) .
C21 C22 1.530(9) .
C12 C14 1.518(8) .
C12 C11 1.536(9) .
C12 C13 1.550(9) .
C22 C25 1.524(9) .
C22 C23 1.537(10) .
C5 C6 1.502(9) .
C25 C26 1.518(10) .
C6 O4 1.247(7) .
C6 O3 1.290(7) .
C6 Lu2 2.792(7) 4_565
C26 O24 1.231(8) .
C26 O23 1.268(8) .
O3 Lu1 2.259(4) 4_565
O3 Lu2 2.463(4) 4_565
O4 Lu2 2.374(5) 4_565
O24 Lu1 2.214(5) 2_756
O23 Lu1 2.150(5) 4_566
C11 O12 1.249(8) .
C11 O11 1.259(8) .
O11 Lu2 2.230(5) 4_566
O12 Lu3 2.228(5) 4_566
